data_8107508
loop_
_publ_author_name
'B\"ohme, Uwe'
'Fels, Sabine'

_publ_section_title
;
 The crystal structure of
 [N-{[2-(oxy)-4-methoxyphenyl](phenyl)methylidene}alaninato]-diphenyl-silicon(IV)&#x00A0;--
 chloroform (1/1), C29H25NO4Si&#x00B7;CHCl3
;
_journal_issue 4
_journal_name_full 'Zeitschrift f\"ur Kristallographie - New Crystal Structures'
_journal_page_first 603
_journal_page_last 605
_journal_paper_doi 10.1515/ncrs-2023-0109
_journal_volume 238
_journal_year 2023
_chemical_formula_moiety 'C29 H25 N O4 Si, C H Cl3'
_chemical_formula_sum 'C30 H26 Cl3 N O4 Si'
_chemical_formula_weight 598.96
_chemical_melting_point 383
_space_group_crystal_system monoclinic
_space_group_IT_number 14
_space_group_name_Hall '-P 2ybc'
_space_group_name_H-M_alt 'P 1 21/c 1'
_atom_sites_solution_hydrogens geom
_atom_sites_solution_primary direct
_cell_angle_alpha 90
_cell_angle_beta 117.195(3)
_cell_angle_gamma 90
_cell_formula_units_Z 4
_cell_length_a 17.1316(8)
_cell_length_b 10.1173(3)
_cell_length_c 18.2252(8)
_cell_measurement_reflns_used 53745
_cell_measurement_temperature 153(2)
_cell_measurement_theta_max 28.09
_cell_measurement_theta_min 2.01
_cell_volume 2809.7(2)
_computing_cell_refinement 'STOE X-AREA [1]'
_computing_data_collection 'STOE X-AREA [1]'
_computing_data_reduction 'STOE X-RED [1]'
_computing_molecular_graphics 'ORTEP3 [4]'
_computing_publication_material 'SHELXL-2017/1 [3]'
_computing_structure_refinement 'SHELXL-2017/1  [3]'
_computing_structure_solution 'SHELXT  [2]'
_diffrn_ambient_temperature 153(2)
_diffrn_detector 'image plate (34 cm diameter)'
_diffrn_detector_area_resol_mean 6.67
_diffrn_detector_type STOE
_diffrn_measured_fraction_theta_full 0.999
_diffrn_measured_fraction_theta_max 0.993
_diffrn_measurement_device '2-circle goniometer'
_diffrn_measurement_device_type 'STOE IPDS 2'
_diffrn_radiation_monochromator graphite
_diffrn_radiation_source 'fine-focus sealed tube'
_diffrn_radiation_type MoK\a
_diffrn_radiation_wavelength 0.71073
_diffrn_reflns_av_R_equivalents 0.0601
_diffrn_reflns_av_unetI/netI 0.0257
_diffrn_reflns_Laue_measured_fraction_full 0.999
_diffrn_reflns_Laue_measured_fraction_max 0.993
_diffrn_reflns_limit_h_max 22
_diffrn_reflns_limit_h_min -22
_diffrn_reflns_limit_k_max 13
_diffrn_reflns_limit_k_min -13
_diffrn_reflns_limit_l_max 23
_diffrn_reflns_limit_l_min -23
_diffrn_reflns_number 43582
_diffrn_reflns_point_group_measured_fraction_full 0.999
_diffrn_reflns_point_group_measured_fraction_max 0.993
_diffrn_reflns_theta_full 25.242
_diffrn_reflns_theta_max 27.493
_diffrn_reflns_theta_min 2.243
_exptl_absorpt_coefficient_mu 0.406
_exptl_absorpt_correction_T_max 0.9821
_exptl_absorpt_correction_T_min 0.9004
_exptl_absorpt_correction_type integration
_exptl_absorpt_process_details 'X-RED; Stoe, 2009'
_exptl_crystal_colour Yellow
_exptl_crystal_density_diffrn 1.416
_exptl_crystal_description Prism
_exptl_crystal_F_000 1240
_exptl_crystal_size_max 0.330
_exptl_crystal_size_mid 0.250
_exptl_crystal_size_min 0.130
_refine_diff_density_max 0.300
_refine_diff_density_min -0.428
_refine_diff_density_rms 0.054
_refine_ls_extinction_coef .
_refine_ls_extinction_method none
_refine_ls_goodness_of_fit_ref 1.117
_refine_ls_hydrogen_treatment constr
_refine_ls_matrix_type full
_refine_ls_number_parameters 391
_refine_ls_number_reflns 6398
_refine_ls_number_restraints 24
_refine_ls_restrained_S_all 1.116
_refine_ls_R_factor_all 0.0562
_refine_ls_R_factor_gt 0.0431
_refine_ls_shift/su_max 0.000
_refine_ls_shift/su_mean 0.000
_refine_ls_structure_factor_coef Fsqd
_refine_ls_weighting_details 'w=1/[\s^2^(Fo^2^)+(0.0379P)^2^+2.1623P] where P=(Fo^2^+2Fc^2^)/3'
_refine_ls_weighting_scheme calc
_refine_ls_wR_factor_gt 0.0960
_refine_ls_wR_factor_ref 0.1050
_reflns_Friedel_coverage 0.000
_reflns_Friedel_fraction_full .
_reflns_Friedel_fraction_max .
_reflns_number_gt 5352
_reflns_number_total 6398
_reflns_threshold_expression 'I > 2\s(I)'
_cod_data_source_file suppl_j_ncrs-2023-0109_suppl_001.cif
_cod_data_source_block K92F_5
_cod_original_sg_symbol_H-M 'P 21/c'
_cod_database_code 8107508
_shelx_space_group_comment
;
The symmetry employed for this shelxl refinement is uniquely defined
by the following loop, which should always be used as a source of
symmetry information in preference to the above space-group names.
They are only intended as comments.
;
_shelx_estimated_absorpt_t_min 0.878
_shelx_estimated_absorpt_t_max 0.949
_publcif_funding_html
;The authors thank TU Bergakademie Freiberg (Freiberg, Germany) for financial
support. Open Access Funding by the Publication Fund of the TU Bergakademie
Freiberg.
;

loop_
_space_group_symop_operation_xyz
'x, y, z'
'-x, y+1/2, -z+1/2'
'-x, -y, -z'
'x, -y-1/2, z-1/2'

loop_
_atom_site_label
_atom_site_type_symbol
_atom_site_fract_x
_atom_site_fract_y
_atom_site_fract_z
_atom_site_U_iso_or_equiv
_atom_site_adp_type
_atom_site_occupancy
_atom_site_site_symmetry_order
_atom_site_calc_flag
_atom_site_refinement_flags_posn
_atom_site_refinement_flags_adp
_atom_site_refinement_flags_occupancy
_atom_site_disorder_assembly
_atom_site_disorder_group
Si1 Si 0.26915(3) 0.07087(5) 0.46704(3) 0.01644(11) Uani 1 1 d . . . . .
O1 O 0.34140(8) 0.01134(12) 0.42679(7) 0.0202(3) Uani 1 1 d . . . . .
O2 O 0.44570(9) -0.13470(13) 0.44274(8) 0.0254(3) Uani 1 1 d . . . . .
O3 O 0.20677(8) 0.10764(13) 0.51919(7) 0.0218(3) Uani 1 1 d . . . . .
N1 N 0.35954(9) 0.00980(14) 0.56762(8) 0.0169(3) Uani 1 1 d . . . . .
C1 C 0.40348(11) -0.07246(17) 0.46952(10) 0.0183(3) Uani 1 1 d . . . . .
C2 C 0.41860(11) -0.08735(17) 0.55767(10) 0.0177(3) Uani 1 1 d . . . . .
H2 H 0.480941 -0.064901 0.596238 0.021 Uiso 1 1 calc R U . . .
C3 C 0.37773(11) 0.05492(17) 0.64205(10) 0.0182(3) Uani 1 1 d . . . . .
C4 C 0.32019(12) 0.14396(17) 0.65510(10) 0.0198(3) Uani 1 1 d . . . . .
C5 C 0.23540(12) 0.16870(18) 0.59194(10) 0.0200(3) Uani 1 1 d . . . . .
C6 C 0.17745(13) 0.25088(19) 0.60467(11) 0.0246(4) Uani 1 1 d . . . . .
H6 H 0.120055 0.266101 0.561505 0.029 Uiso 1 1 calc R U . . .
C7 C 0.20451(14) 0.31029(19) 0.68113(12) 0.0268(4) Uani 1 1 d . . . . .
C8 C 0.28921(14) 0.2877(2) 0.74534(11) 0.0281(4) Uani 1 1 d . . . . .
H8 H 0.307453 0.329186 0.797372 0.034 Uiso 1 1 calc R U . . .
C9 C 0.34492(13) 0.20606(19) 0.73260(11) 0.0245(4) Uani 1 1 d . . . . .
H9 H 0.401753 0.190143 0.776548 0.029 Uiso 1 1 calc R U . . .
O4 O 0.15459(11) 0.39373(16) 0.69988(10) 0.0385(4) Uani 1 1 d . . . . .
C10 C 0.06749(15) 0.4210(3) 0.63776(15) 0.0413(5) Uani 1 1 d . . . . .
H10A H 0.069884 0.463766 0.590578 0.062 Uiso 1 1 calc R U . . .
H10B H 0.038326 0.479879 0.660293 0.062 Uiso 1 1 calc R U . . .
H10C H 0.034510 0.338147 0.619797 0.062 Uiso 1 1 calc R U . . .
C11 C 0.45960(12) 0.01428(17) 0.71633(10) 0.0203(3) Uani 1 1 d . . . . .
C12 C 0.45315(13) -0.06245(19) 0.77695(11) 0.0251(4) Uani 1 1 d . . . . .
H12 H 0.397428 -0.093282 0.768954 0.030 Uiso 1 1 calc R U . . .
C13 C 0.52796(13) -0.09383(19) 0.84893(11) 0.0272(4) Uani 1 1 d . . . . .
H13 H 0.523491 -0.147539 0.889607 0.033 Uiso 1 1 calc R U . . .
C14 C 0.60902(13) -0.04697(19) 0.86150(11) 0.0278(4) Uani 1 1 d . . . . .
H14 H 0.660042 -0.066731 0.911299 0.033 Uiso 1 1 calc R U . . .
C15 C 0.61554(13) 0.02883(19) 0.80125(12) 0.0268(4) Uani 1 1 d . . . . .
H15 H 0.671346 0.060156 0.809800 0.032 Uiso 1 1 calc R U . . .
C16 C 0.54132(12) 0.05959(18) 0.72838(11) 0.0227(4) Uani 1 1 d . . . . .
H16 H 0.546353 0.111109 0.687167 0.027 Uiso 1 1 calc R U . . .
C17 C 0.39917(14) -0.22784(18) 0.57414(12) 0.0269(4) Uani 1 1 d . . . . .
H17A H 0.409753 -0.235395 0.631560 0.040 Uiso 1 1 calc R U . . .
H17B H 0.437518 -0.289499 0.564308 0.040 Uiso 1 1 calc R U . . .
H17C H 0.337724 -0.249169 0.537172 0.040 Uiso 1 1 calc R U . . .
C18 C 0.17441(12) -0.03388(17) 0.39072(10) 0.0198(3) Uani 1 1 d . . . . .
C19 C 0.08810(13) -0.0086(2) 0.37608(12) 0.0291(4) Uani 1 1 d . . . . .
H19 H 0.077630 0.061093 0.405398 0.035 Uiso 1 1 calc R U . . .
C20 C 0.01717(14) -0.0820(2) 0.32011(14) 0.0379(5) Uani 1 1 d . . . . .
H20 H -0.040591 -0.061095 0.311094 0.045 Uiso 1 1 calc R U . . .
C21 C 0.03068(14) -0.1853(2) 0.27762(13) 0.0347(5) Uani 1 1 d . . . . .
H21 H -0.017305 -0.237300 0.240471 0.042 Uiso 1 1 calc R U . . .
C22 C 0.11488(15) -0.2119(2) 0.28986(12) 0.0316(4) Uani 1 1 d . . . . .
H22 H 0.124744 -0.282441 0.260693 0.038 Uiso 1 1 calc R U . . .
C23 C 0.18530(13) -0.13633(19) 0.34450(11) 0.0262(4) Uani 1 1 d . . . . .
H23 H 0.242364 -0.154679 0.350656 0.031 Uiso 1 1 calc R U . . .
C24 C 0.27989(12) 0.24721(18) 0.44063(10) 0.0201(3) Uani 1 1 d . . . . .
C25 C 0.20765(13) 0.3326(2) 0.41217(12) 0.0285(4) Uani 1 1 d . . . . .
H25 H 0.153673 0.301245 0.408421 0.034 Uiso 1 1 calc R U . . .
C26 C 0.21290(16) 0.4616(2) 0.38933(13) 0.0369(5) Uani 1 1 d . . . . .
H26 H 0.162367 0.516593 0.368516 0.044 Uiso 1 1 calc R U . . .
C27 C 0.29141(16) 0.5104(2) 0.39676(13) 0.0365(5) Uani 1 1 d . . . . .
H27 H 0.295200 0.599261 0.381757 0.044 Uiso 1 1 calc R U . . .
C28 C 0.36459(15) 0.4295(2) 0.42613(12) 0.0311(4) Uani 1 1 d . . . . .
H28 H 0.419021 0.463349 0.432383 0.037 Uiso 1 1 calc R U . . .
C29 C 0.35852(12) 0.29867(18) 0.44653(11) 0.0228(4) Uani 1 1 d . . . . .
H29 H 0.408647 0.243149 0.464808 0.027 Uiso 1 1 calc R U . . .
C30A C 0.8465(6) 0.1894(11) 0.4388(6) 0.019(3) Uani 0.38(3) 1 d D U P A 1
H30A H 0.832235 0.125688 0.472825 0.023 Uiso 0.38(3) 1 calc R U P A 1
Cl1A Cl 0.8367(7) 0.3505(11) 0.4689(10) 0.060(3) Uani 0.38(3) 1 d D . P A 1
Cl2A Cl 0.9530(5) 0.1579(8) 0.4538(6) 0.0628(13) Uani 0.38(3) 1 d D . P A 1
Cl3A Cl 0.7749(5) 0.1634(10) 0.3362(5) 0.0638(18) Uani 0.38(3) 1 d D . P A 1
C30B C 0.8507(6) 0.1954(11) 0.4353(6) 0.059(4) Uani 0.62(3) 1 d D . P A 2
H30B H 0.843096 0.118517 0.465864 0.071 Uiso 0.62(3) 1 calc R U P A 2
Cl1B Cl 0.8384(4) 0.3416(5) 0.4818(5) 0.0441(8) Uani 0.62(3) 1 d D . P A 2
Cl2B Cl 0.9551(3) 0.1860(12) 0.4424(5) 0.0827(16) Uani 0.62(3) 1 d D . P A 2
Cl3B Cl 0.7710(2) 0.1843(6) 0.3329(2) 0.0541(9) Uani 0.62(3) 1 d D . P A 2

loop_
_atom_site_aniso_label
_atom_site_aniso_U_11
_atom_site_aniso_U_22
_atom_site_aniso_U_33
_atom_site_aniso_U_23
_atom_site_aniso_U_13
_atom_site_aniso_U_12
Si1 0.0190(2) 0.0180(2) 0.0123(2) -0.00023(17) 0.00721(17) 0.00196(17)
O1 0.0242(6) 0.0223(6) 0.0158(6) 0.0028(5) 0.0106(5) 0.0048(5)
O2 0.0292(7) 0.0278(7) 0.0247(6) -0.0002(5) 0.0172(6) 0.0062(5)
O3 0.0220(6) 0.0280(7) 0.0154(6) -0.0039(5) 0.0085(5) 0.0007(5)
N1 0.0203(7) 0.0172(7) 0.0138(6) 0.0000(5) 0.0083(5) 0.0000(5)
C1 0.0211(8) 0.0165(8) 0.0188(8) -0.0008(6) 0.0105(6) -0.0014(6)
C2 0.0203(8) 0.0181(8) 0.0160(7) 0.0007(6) 0.0093(6) 0.0018(6)
C3 0.0232(8) 0.0184(8) 0.0135(7) 0.0016(6) 0.0088(6) -0.0025(6)
C4 0.0269(9) 0.0196(8) 0.0141(7) 0.0005(6) 0.0106(7) -0.0003(7)
C5 0.0270(9) 0.0203(8) 0.0164(8) -0.0019(6) 0.0132(7) -0.0020(7)
C6 0.0271(9) 0.0266(9) 0.0233(9) -0.0027(7) 0.0143(7) 0.0028(7)
C7 0.0387(11) 0.0242(9) 0.0262(9) -0.0030(7) 0.0222(8) 0.0025(8)
C8 0.0444(11) 0.0265(9) 0.0170(8) -0.0033(7) 0.0173(8) 0.0003(8)
C9 0.0338(10) 0.0239(9) 0.0143(8) 0.0000(7) 0.0096(7) 0.0008(8)
O4 0.0469(9) 0.0405(9) 0.0353(8) -0.0088(7) 0.0250(7) 0.0100(7)
C10 0.0433(13) 0.0433(13) 0.0460(13) -0.0049(11) 0.0280(11) 0.0122(10)
C11 0.0261(9) 0.0171(8) 0.0155(8) 0.0001(6) 0.0075(7) 0.0016(7)
C12 0.0298(9) 0.0261(9) 0.0168(8) 0.0027(7) 0.0085(7) -0.0002(8)
C13 0.0387(11) 0.0218(9) 0.0159(8) 0.0023(7) 0.0080(8) 0.0041(8)
C14 0.0327(10) 0.0230(9) 0.0179(8) -0.0030(7) 0.0030(7) 0.0064(8)
C15 0.0256(9) 0.0238(9) 0.0263(9) -0.0055(7) 0.0077(8) 0.0000(7)
C16 0.0274(9) 0.0196(8) 0.0201(8) -0.0014(7) 0.0100(7) 0.0001(7)
C17 0.0379(11) 0.0199(9) 0.0278(9) 0.0032(7) 0.0194(8) 0.0020(8)
C18 0.0239(8) 0.0201(8) 0.0142(7) 0.0012(6) 0.0075(6) 0.0009(7)
C19 0.0240(9) 0.0349(11) 0.0260(9) -0.0079(8) 0.0093(8) -0.0013(8)
C20 0.0265(10) 0.0471(13) 0.0334(11) -0.0075(10) 0.0080(9) -0.0061(9)
C21 0.0364(11) 0.0342(11) 0.0236(9) -0.0043(8) 0.0054(8) -0.0123(9)
C22 0.0452(12) 0.0232(9) 0.0220(9) -0.0051(8) 0.0115(9) -0.0036(8)
C23 0.0318(10) 0.0238(9) 0.0220(9) -0.0029(7) 0.0115(8) 0.0009(8)
C24 0.0258(9) 0.0208(8) 0.0114(7) -0.0014(6) 0.0063(6) 0.0014(7)
C25 0.0299(10) 0.0275(10) 0.0245(9) 0.0021(8) 0.0094(8) 0.0063(8)
C26 0.0466(13) 0.0264(10) 0.0316(11) 0.0063(8) 0.0127(10) 0.0129(9)
C27 0.0600(14) 0.0211(10) 0.0269(10) 0.0039(8) 0.0184(10) 0.0011(9)
C28 0.0429(11) 0.0270(10) 0.0239(9) -0.0033(8) 0.0156(8) -0.0088(9)
C29 0.0282(9) 0.0228(9) 0.0162(8) -0.0030(7) 0.0093(7) -0.0020(7)
C30A 0.019(3) 0.020(3) 0.020(3) 0.0004(10) 0.0094(15) -0.0009(10)
Cl1A 0.037(2) 0.081(4) 0.055(4) -0.009(2) 0.0145(18) 0.010(2)
Cl2A 0.0398(19) 0.075(3) 0.079(3) -0.001(2) 0.032(2) 0.0143(12)
Cl3A 0.054(3) 0.063(2) 0.070(3) -0.0003(18) 0.024(2) -0.034(2)
C30B 0.062(5) 0.066(5) 0.062(5) 0.021(3) 0.040(3) 0.011(3)
Cl1B 0.0420(15) 0.0475(13) 0.0506(18) -0.0102(10) 0.0279(14) -0.0005(9)
Cl2B 0.0285(11) 0.148(4) 0.0573(16) -0.040(2) 0.0071(9) 0.0242(16)
Cl3B 0.0309(12) 0.0763(17) 0.0471(13) -0.0186(11) 0.0109(9) 0.0018(13)

loop_
_atom_type_symbol
_atom_type_description
_atom_type_scat_dispersion_real
_atom_type_scat_dispersion_imag
_atom_type_scat_source
C C 0.0033 0.0016 'International Tables Vol C Tables 4.2.6.8 and 6.1.1.4'
H H 0.0000 0.0000 'International Tables Vol C Tables 4.2.6.8 and 6.1.1.4'
N N 0.0061 0.0033 'International Tables Vol C Tables 4.2.6.8 and 6.1.1.4'
O O 0.0106 0.0060 'International Tables Vol C Tables 4.2.6.8 and 6.1.1.4'
Si Si 0.0817 0.0704 'International Tables Vol C Tables 4.2.6.8 and 6.1.1.4'
Cl Cl 0.1484 0.1585 'International Tables Vol C Tables 4.2.6.8 and 6.1.1.4'

loop_
_geom_angle_atom_site_label_1
_geom_angle_atom_site_label_2
_geom_angle_atom_site_label_3
_geom_angle
_geom_angle_site_symmetry_1
_geom_angle_site_symmetry_3
O3 Si1 O1 170.18(6) . .
O3 Si1 C24 95.29(7) . .
O1 Si1 C24 92.69(7) . .
O3 Si1 N1 88.62(6) . .
O1 Si1 N1 82.80(6) . .
C24 Si1 N1 115.33(7) . .
O3 Si1 C18 89.25(7) . .
O1 Si1 C18 91.79(7) . .
C24 Si1 C18 119.46(8) . .
N1 Si1 C18 125.14(7) . .
C1 O1 Si1 119.84(11) . .
C5 O3 Si1 126.44(11) . .
C3 N1 C2 119.98(14) . .
C3 N1 Si1 125.94(12) . .
C2 N1 Si1 113.75(10) . .
O2 C1 O1 124.69(16) . .
O2 C1 C2 121.97(15) . .
O1 C1 C2 113.33(14) . .
N1 C2 C1 105.61(13) . .
N1 C2 C17 111.89(14) . .
C1 C2 C17 110.85(14) . .
N1 C2 H2 109.5 . .
C1 C2 H2 109.5 . .
C17 C2 H2 109.5 . .
N1 C3 C4 121.89(15) . .
N1 C3 C11 121.08(15) . .
C4 C3 C11 117.03(15) . .
C5 C4 C9 117.56(16) . .
C5 C4 C3 120.57(15) . .
C9 C4 C3 121.82(16) . .
O3 C5 C6 118.34(16) . .
O3 C5 C4 120.29(15) . .
C6 C5 C4 121.27(16) . .
C7 C6 C5 119.28(18) . .
C7 C6 H6 120.4 . .
C5 C6 H6 120.4 . .
O4 C7 C6 124.36(19) . .
O4 C7 C8 115.02(17) . .
C6 C7 C8 120.61(17) . .
C9 C8 C7 119.66(17) . .
C9 C8 H8 120.2 . .
C7 C8 H8 120.2 . .
C8 C9 C4 121.61(18) . .
C8 C9 H9 119.2 . .
C4 C9 H9 119.2 . .
C7 O4 C10 118.21(16) . .
O4 C10 H10A 109.5 . .
O4 C10 H10B 109.5 . .
H10A C10 H10B 109.5 . .
O4 C10 H10C 109.5 . .
H10A C10 H10C 109.5 . .
H10B C10 H10C 109.5 . .
C16 C11 C12 119.75(17) . .
C16 C11 C3 120.81(16) . .
C12 C11 C3 119.29(16) . .
C13 C12 C11 120.16(18) . .
C13 C12 H12 119.9 . .
C11 C12 H12 119.9 . .
C14 C13 C12 120.08(18) . .
C14 C13 H13 120.0 . .
C12 C13 H13 120.0 . .
C13 C14 C15 119.79(17) . .
C13 C14 H14 120.1 . .
C15 C14 H14 120.1 . .
C14 C15 C16 120.74(19) . .
C14 C15 H15 119.6 . .
C16 C15 H15 119.6 . .
C15 C16 C11 119.46(17) . .
C15 C16 H16 120.3 . .
C11 C16 H16 120.3 . .
C2 C17 H17A 109.5 . .
C2 C17 H17B 109.5 . .
H17A C17 H17B 109.5 . .
C2 C17 H17C 109.5 . .
H17A C17 H17C 109.5 . .
H17B C17 H17C 109.5 . .
C23 C18 C19 116.08(17) . .
C23 C18 Si1 123.20(14) . .
C19 C18 Si1 120.69(14) . .
C20 C19 C18 122.30(19) . .
C20 C19 H19 118.9 . .
C18 C19 H19 118.9 . .
C21 C20 C19 120.1(2) . .
C21 C20 H20 120.0 . .
C19 C20 H20 120.0 . .
C20 C21 C22 119.14(19) . .
C20 C21 H21 120.4 . .
C22 C21 H21 120.4 . .
C21 C22 C23 120.56(19) . .
C21 C22 H22 119.7 . .
C23 C22 H22 119.7 . .
C22 C23 C18 121.81(19) . .
C22 C23 H23 119.1 . .
C18 C23 H23 119.1 . .
C25 C24 C29 117.07(17) . .
C25 C24 Si1 120.48(15) . .
C29 C24 Si1 122.43(14) . .
C26 C25 C24 121.7(2) . .
C26 C25 H25 119.2 . .
C24 C25 H25 119.2 . .
C27 C26 C25 120.1(2) . .
C27 C26 H26 119.9 . .
C25 C26 H26 119.9 . .
C26 C27 C28 119.75(19) . .
C26 C27 H27 120.1 . .
C28 C27 H27 120.1 . .
C27 C28 C29 120.1(2) . .
C27 C28 H28 120.0 . .
C29 C28 H28 120.0 . .
C28 C29 C24 121.28(18) . .
C28 C29 H29 119.4 . .
C24 C29 H29 119.4 . .
Cl3A C30A Cl2A 108.5(7) . .
Cl3A C30A Cl1A 111.0(7) . .
Cl2A C30A Cl1A 111.3(7) . .
Cl3A C30A H30A 108.6 . .
Cl2A C30A H30A 108.6 . .
Cl1A C30A H30A 108.6 . .
Cl2B C30B Cl3B 110.7(5) . .
Cl2B C30B Cl1B 110.9(6) . .
Cl3B C30B Cl1B 111.2(6) . .
Cl2B C30B H30B 108.0 . .
Cl3B C30B H30B 108.0 . .
Cl1B C30B H30B 108.0 . .

loop_
_geom_bond_atom_site_label_1
_geom_bond_atom_site_label_2
_geom_bond_distance
_geom_bond_site_symmetry_2
Si1 O3 1.7642(13) .
Si1 O1 1.8065(13) .
Si1 C24 1.8787(19) .
Si1 N1 1.8829(15) .
Si1 C18 1.9049(18) .
O1 C1 1.304(2) .
O2 C1 1.217(2) .
O3 C5 1.336(2) .
N1 C3 1.326(2) .
N1 C2 1.480(2) .
C1 C2 1.513(2) .
C2 C17 1.521(2) .
C2 H2 1.0000 .
C3 C4 1.433(2) .
C3 C11 1.494(2) .
C4 C5 1.403(2) .
C4 C9 1.422(2) .
C5 C6 1.393(2) .
C6 C7 1.388(3) .
C6 H6 0.9500 .
C7 O4 1.352(2) .
C7 C8 1.405(3) .
C8 C9 1.360(3) .
C8 H8 0.9500 .
C9 H9 0.9500 .
O4 C10 1.428(3) .
C10 H10A 0.9800 .
C10 H10B 0.9800 .
C10 H10C 0.9800 .
C11 C16 1.392(3) .
C11 C12 1.395(2) .
C12 C13 1.388(3) .
C12 H12 0.9500 .
C13 C14 1.384(3) .
C13 H13 0.9500 .
C14 C15 1.385(3) .
C14 H14 0.9500 .
C15 C16 1.391(3) .
C15 H15 0.9500 .
C16 H16 0.9500 .
C17 H17A 0.9800 .
C17 H17B 0.9800 .
C17 H17C 0.9800 .
C18 C23 1.401(3) .
C18 C19 1.401(3) .
C19 C20 1.391(3) .
C19 H19 0.9500 .
C20 C21 1.381(3) .
C20 H20 0.9500 .
C21 C22 1.382(3) .
C21 H21 0.9500 .
C22 C23 1.391(3) .
C22 H22 0.9500 .
C23 H23 0.9500 .
C24 C25 1.400(3) .
C24 C29 1.402(3) .
C25 C26 1.386(3) .
C25 H25 0.9500 .
C26 C27 1.380(3) .
C26 H26 0.9500 .
C27 C28 1.384(3) .
C27 H27 0.9500 .
C28 C29 1.392(3) .
C28 H28 0.9500 .
C29 H29 0.9500 .
C30A Cl3A 1.724(9) .
C30A Cl2A 1.746(10) .
C30A Cl1A 1.752(10) .
C30A H30A 1.0000 .
C30B Cl2B 1.735(8) .
C30B Cl3B 1.741(8) .
C30B Cl1B 1.765(8) .
C30B H30B 1.0000 .

loop_
_geom_hbond_atom_site_label_D
_geom_hbond_atom_site_label_H
_geom_hbond_atom_site_label_A
_geom_hbond_distance_DH
_geom_hbond_distance_HA
_geom_hbond_distance_DA
_geom_hbond_angle_DHA
_geom_hbond_site_symmetry_A
_geom_hbond_publ_flag
C6 H6 Cl2B 0.95 2.78 3.660(4) 153.7 1_455 yes
C30A H30A O3 1.00 2.48 3.331(14) 143.2 3_656 yes
C30B H30B O3 1.00 2.50 3.436(12) 155.6 3_656 yes

loop_
_geom_torsion_atom_site_label_1
_geom_torsion_atom_site_label_2
_geom_torsion_atom_site_label_3
_geom_torsion_atom_site_label_4
_geom_torsion
_geom_torsion_site_symmetry_1
_geom_torsion_site_symmetry_2
_geom_torsion_site_symmetry_3
_geom_torsion_site_symmetry_4
C24 Si1 O1 C1 133.70(13) . . . .
N1 Si1 O1 C1 18.50(13) . . . .
C18 Si1 O1 C1 -106.70(13) . . . .
C24 Si1 O3 C5 -69.99(15) . . . .
N1 Si1 O3 C5 45.32(15) . . . .
C18 Si1 O3 C5 170.49(15) . . . .
O3 Si1 N1 C3 -31.19(15) . . . .
O1 Si1 N1 C3 153.59(15) . . . .
C24 Si1 N1 C3 64.01(16) . . . .
C18 Si1 N1 C3 -119.30(15) . . . .
O3 Si1 N1 C2 155.43(12) . . . .
O1 Si1 N1 C2 -19.79(11) . . . .
C24 Si1 N1 C2 -109.37(12) . . . .
C18 Si1 N1 C2 67.32(14) . . . .
Si1 O1 C1 O2 167.21(14) . . . .
Si1 O1 C1 C2 -12.25(19) . . . .
C3 N1 C2 C1 -156.18(15) . . . .
Si1 N1 C2 C1 17.64(16) . . . .
C3 N1 C2 C17 83.13(19) . . . .
Si1 N1 C2 C17 -103.06(14) . . . .
O2 C1 C2 N1 176.37(16) . . . .
O1 C1 C2 N1 -4.16(19) . . . .
O2 C1 C2 C17 -62.3(2) . . . .
O1 C1 C2 C17 117.22(17) . . . .
C2 N1 C3 C4 -176.85(15) . . . .
Si1 N1 C3 C4 10.1(2) . . . .
C2 N1 C3 C11 3.0(2) . . . .
Si1 N1 C3 C11 -170.05(12) . . . .
N1 C3 C4 C5 11.1(3) . . . .
C11 C3 C4 C5 -168.69(16) . . . .
N1 C3 C4 C9 -171.44(16) . . . .
C11 C3 C4 C9 8.7(2) . . . .
Si1 O3 C5 C6 145.96(14) . . . .
Si1 O3 C5 C4 -37.6(2) . . . .
C9 C4 C5 O3 -176.41(16) . . . .
C3 C4 C5 O3 1.1(3) . . . .
C9 C4 C5 C6 -0.1(3) . . . .
C3 C4 C5 C6 177.43(17) . . . .
O3 C5 C6 C7 176.94(17) . . . .
C4 C5 C6 C7 0.6(3) . . . .
C5 C6 C7 O4 178.61(18) . . . .
C5 C6 C7 C8 -0.3(3) . . . .
O4 C7 C8 C9 -179.48(18) . . . .
C6 C7 C8 C9 -0.5(3) . . . .
C7 C8 C9 C4 1.0(3) . . . .
C5 C4 C9 C8 -0.7(3) . . . .
C3 C4 C9 C8 -178.19(18) . . . .
C6 C7 O4 C10 1.3(3) . . . .
C8 C7 O4 C10 -179.72(19) . . . .
N1 C3 C11 C16 70.9(2) . . . .
C4 C3 C11 C16 -109.27(19) . . . .
N1 C3 C11 C12 -113.61(19) . . . .
C4 C3 C11 C12 66.2(2) . . . .
C16 C11 C12 C13 -0.2(3) . . . .
C3 C11 C12 C13 -175.70(17) . . . .
C11 C12 C13 C14 1.2(3) . . . .
C12 C13 C14 C15 -1.5(3) . . . .
C13 C14 C15 C16 0.6(3) . . . .
C14 C15 C16 C11 0.4(3) . . . .
C12 C11 C16 C15 -0.7(3) . . . .
C3 C11 C16 C15 174.80(16) . . . .
C23 C18 C19 C20 1.1(3) . . . .
Si1 C18 C19 C20 179.24(17) . . . .
C18 C19 C20 C21 1.0(3) . . . .
C19 C20 C21 C22 -1.8(3) . . . .
C20 C21 C22 C23 0.3(3) . . . .
C21 C22 C23 C18 1.9(3) . . . .
C19 C18 C23 C22 -2.6(3) . . . .
Si1 C18 C23 C22 179.34(15) . . . .
O3 Si1 C24 C25 -42.97(15) . . . .
O1 Si1 C24 C25 142.74(14) . . . .
N1 Si1 C24 C25 -133.95(14) . . . .
C18 Si1 C24 C25 49.16(17) . . . .
O3 Si1 C24 C29 138.40(14) . . . .
O1 Si1 C24 C29 -35.88(15) . . . .
N1 Si1 C24 C29 47.42(16) . . . .
C18 Si1 C24 C29 -129.47(14) . . . .
C29 C24 C25 C26 1.2(3) . . . .
Si1 C24 C25 C26 -177.55(16) . . . .
C24 C25 C26 C27 -2.1(3) . . . .
C25 C26 C27 C28 0.8(3) . . . .
C26 C27 C28 C29 1.3(3) . . . .
C27 C28 C29 C24 -2.2(3) . . . .
C25 C24 C29 C28 1.0(3) . . . .
Si1 C24 C29 C28 179.63(14) . . . .
